data_4061848
loop_
_publ_author_name
'Yumiko Nakajima'
'Hiroharu Suzuk'

_publ_section_title
;
 Nitrogen-Nitrogen Bond Cleavage of Hydrazine Derivatives by Trinuclear
Pentahydride Complex of Ruthenium,
(Cp'Ru)3(m-H)3(m3-H)2 (Cp' = h5-C5Me5)
;
_journal_name_full Organometallics
_journal_year 2003
_chemical_formula_sum 'C31 H50 N2 Ru3'
_chemical_formula_weight 753.94
_space_group_IT_number 148
_symmetry_cell_setting trigonal
_symmetry_space_group_name_Hall '-R 3'
_symmetry_space_group_name_H-M 'R -3 :H'
_cell_angle_alpha 90.00
_cell_angle_beta 90.00
_cell_angle_gamma 120.00
_cell_formula_units_Z 6
_cell_length_a 18.565(2)
_cell_length_b 18.565
_cell_length_c 15.904(4)
_cell_measurement_temperature 253(2)
_cell_volume 4747.1(13)
_diffrn_ambient_temperature 253(2)
_exptl_crystal_density_diffrn 1.582
_cod_depositor_comments
;
The following automatic conversions were performed:
'_symmetry_cell_setting' value 'Trigonal' changed to 'trigonal' according
to '/home/saulius/struct/CIF-dictionaries/cif_core.dic' dictionary named
'cif_core.dic' version 2.4.1 from 2010-06-29.

Automatic conversion script
Id: cif_fix_enum 1527 2010-12-29 10:47:43Z saulius 
;
_cod_original_sg_symbol_H-M 'R -3'
_cod_database_code 4061848

loop_
_symmetry_equiv_pos_as_xyz
'x, y, z'
'-y, x-y, z'
'-x+y, -x, z'
'x+2/3, y+1/3, z+1/3'
'-y+2/3, x-y+1/3, z+1/3'
'-x+y+2/3, -x+1/3, z+1/3'
'x+1/3, y+2/3, z+2/3'
'-y+1/3, x-y+2/3, z+2/3'
'-x+y+1/3, -x+2/3, z+2/3'
'-x, -y, -z'
'y, -x+y, -z'
'x-y, x, -z'
'-x+2/3, -y+1/3, -z+1/3'
'y+2/3, -x+y+1/3, -z+1/3'
'x-y+2/3, x+1/3, -z+1/3'
'-x+1/3, -y+2/3, -z+2/3'
'y+1/3, -x+y+2/3, -z+2/3'
'x-y+1/3, x+2/3, -z+2/3'

loop_
_atom_site_label
_atom_site_type_symbol
_atom_site_fract_x
_atom_site_fract_y
_atom_site_fract_z
_atom_site_U_iso_or_equiv
_atom_site_adp_type
_atom_site_occupancy
_atom_site_symmetry_multiplicity
_atom_site_calc_flag
_atom_site_refinement_flags
_atom_site_disorder_assembly
_atom_site_disorder_group
Ru1 Ru 0.570103(16) 0.299897(16) 0.090539(18) 0.03537(12) Uani 1 1 d . . .
N1 N 0.6667 0.3333 0.0133(3) 0.0421(11) Uani 1 3 d S . .
N2 N 0.6667 0.3333 0.1676(3) 0.0395(11) Uani 1 3 d S . .
C1 C 0.4574(2) 0.2724(3) 0.1645(3) 0.0519(10) Uani 1 1 d . . .
C2 C 0.4479(2) 0.1991(3) 0.1273(3) 0.0502(9) Uani 1 1 d . A .
C3 C 0.4510(2) 0.2104(3) 0.0373(3) 0.0507(10) Uani 1 1 d . . .
C4 C 0.4632(2) 0.2908(3) 0.0218(3) 0.0549(10) Uani 1 1 d . A .
C5 C 0.4685(2) 0.3286(3) 0.1000(3) 0.0531(10) Uani 1 1 d . A .
C6 C 0.4529(3) 0.2855(5) 0.2571(3) 0.095(2) Uani 1 1 d . A .
H6A H 0.4715 0.2534 0.2880 0.143 Uiso 1 1 calc R . .
H6B H 0.3964 0.2681 0.2724 0.143 Uiso 1 1 calc R . .
H6C H 0.4877 0.3434 0.2702 0.143 Uiso 1 1 calc R . .
C7 C 0.4285(3) 0.1205(3) 0.1740(4) 0.0847(17) Uani 1 1 d . . .
H7A H 0.4281 0.0807 0.1352 0.127 Uiso 1 1 calc R A .
H7B H 0.3749 0.0977 0.2003 0.127 Uiso 1 1 calc R . .
H7C H 0.4701 0.1331 0.2162 0.127 Uiso 1 1 calc R . .
C8 C 0.4367(3) 0.1458(4) -0.0275(4) 0.0923(19) Uani 1 1 d . A .
H8A H 0.4590 0.1121 -0.0076 0.138 Uiso 1 1 calc R . .
H8B H 0.4638 0.1726 -0.0790 0.138 Uiso 1 1 calc R . .
H8C H 0.3780 0.1113 -0.0373 0.138 Uiso 1 1 calc R . .
C9 C 0.4658(4) 0.3285(4) -0.0630(4) 0.103(2) Uani 1 1 d . . .
H9A H 0.4779 0.2995 -0.1057 0.155 Uiso 1 1 calc R A .
H9B H 0.5083 0.3861 -0.0629 0.155 Uiso 1 1 calc R . .
H9C H 0.4129 0.3240 -0.0743 0.155 Uiso 1 1 calc R . .
C10 C 0.4747(3) 0.4121(3) 0.1127(5) 0.100(2) Uani 1 1 d . . .
H10A H 0.4993 0.4342 0.1665 0.149 Uiso 1 1 calc R A .
H10B H 0.4200 0.4056 0.1105 0.149 Uiso 1 1 calc R . .
H10C H 0.5086 0.4496 0.0692 0.149 Uiso 1 1 calc R . .
C11A C 0.6667 0.3333 -0.0744(10) 0.063(5) Uiso 0.529(18) 3 d SP A 1
C11B C 0.6667 0.3333 0.2570(10) 0.058(5) Uiso 0.471(18) 3 d SP A 2

loop_
_atom_site_aniso_label
_atom_site_aniso_U_11
_atom_site_aniso_U_22
_atom_site_aniso_U_33
_atom_site_aniso_U_23
_atom_site_aniso_U_13
_atom_site_aniso_U_12
Ru1 0.02600(15) 0.03321(17) 0.04579(19) -0.00115(11) -0.00194(10) 0.01397(11)
N1 0.0399(16) 0.0399(16) 0.046(3) 0.000 0.000 0.0199(8)
N2 0.0366(15) 0.0366(15) 0.045(3) 0.000 0.000 0.0183(8)
C1 0.0304(17) 0.078(3) 0.050(2) -0.011(2) -0.0045(16) 0.0295(18)
C2 0.0262(16) 0.054(2) 0.061(2) 0.0106(18) 0.0032(15) 0.0129(16)
C3 0.0311(17) 0.057(2) 0.053(2) -0.0150(18) -0.0043(16) 0.0138(16)
C4 0.0370(19) 0.071(3) 0.054(2) 0.010(2) -0.0080(17) 0.0249(19)
C5 0.0301(17) 0.055(2) 0.079(3) -0.006(2) -0.0043(18) 0.0251(17)
C6 0.069(3) 0.163(6) 0.057(3) -0.022(3) 0.001(3) 0.060(4)
C7 0.052(3) 0.068(3) 0.122(5) 0.040(3) 0.013(3) 0.021(2)
C8 0.063(3) 0.101(4) 0.094(4) -0.050(3) -0.009(3) 0.026(3)
C9 0.080(4) 0.136(6) 0.086(4) 0.039(4) -0.018(3) 0.049(4)
C10 0.064(3) 0.078(4) 0.178(7) -0.022(4) -0.015(4) 0.051(3)

loop_
_geom_bond_atom_site_label_1
_geom_bond_atom_site_label_2
_geom_bond_distance
_geom_bond_site_symmetry_2
_geom_bond_publ_flag
Ru1 N2 1.997(3) . ?
Ru1 N1 1.999(3) . ?
Ru1 C3 2.166(4) . ?
Ru1 C2 2.179(4) . ?
Ru1 C4 2.196(4) . ?
Ru1 C5 2.207(4) . ?
Ru1 C1 2.225(4) . ?
Ru1 Ru1 2.7311(5) 3_665 ?
Ru1 Ru1 2.7311(5) 2_655 ?
N1 C11A 1.395(15) . ?
N1 Ru1 1.999(3) 2_655 ?
N1 Ru1 1.999(3) 3_665 ?
N2 C11B 1.421(17) . ?
N2 Ru1 1.997(3) 2_655 ?
N2 Ru1 1.997(3) 3_665 ?
C1 C5 1.403(6) . ?
C1 C2 1.412(6) . ?
C1 C6 1.503(6) . ?
C2 C3 1.443(6) . ?
C2 C7 1.512(6) . ?
C3 C4 1.413(6) . ?
C3 C8 1.501(6) . ?
C4 C5 1.408(6) . ?
C4 C9 1.509(6) . ?
C5 C10 1.510(6) . ?
